data_1556925
loop_
_publ_author_name
'Guo, Qiang'
'Si, Xiali'
'Shi, Yuntao'
'Yang, Hongshuai'
'Liu, Xinyu'
'Liang, Hong'
'Tu, Pengfei'
'Zhang, Qingying'

_publ_section_title
;
 Glucoconjugated Monoterpene Indole Alkaloids from <i>Uncaria
 rhynchophylla</i>.
;
_journal_issue 12
_journal_name_full 'Journal of natural products'
_journal_page_first 3288
_journal_page_last 3301
_journal_paper_doi 10.1021/acs.jnatprod.9b00490
_journal_volume 82
_journal_year 2019
_chemical_absolute_configuration unk
_chemical_formula_moiety 'C27 H34 N2 O10, 0.5(H2 O)'
_chemical_formula_sum 'C27 H35 N2 O10.5'
_chemical_formula_weight 555.57
_space_group_crystal_system monoclinic
_space_group_IT_number 4
_space_group_name_Hall 'P 2yb'
_space_group_name_H-M_alt 'P 1 21 1'
_atom_sites_solution_hydrogens mixed
_atom_sites_solution_primary dual
_audit_creation_date 2019-06-05
_audit_creation_method
;
Olex2 1.2
(compiled 2018.05.29 svn.r3508 for OlexSys, GUI svn.r5506)
;
_cell_angle_alpha 90
_cell_angle_beta 109.341(9)
_cell_angle_gamma 90
_cell_formula_units_Z 4
_cell_length_a 18.6115(15)
_cell_length_b 8.4248(4)
_cell_length_c 21.2254(16)
_cell_measurement_reflns_used 3323
_cell_measurement_temperature 100
_cell_measurement_theta_max 63.0350
_cell_measurement_theta_min 4.7960
_cell_volume 3140.3(4)
_computing_cell_refinement 'CrysAlisPro 1.171.40.39a (Rigaku OD, 2019)'
_computing_data_collection 'CrysAlisPro 1.171.40.39a (Rigaku OD, 2019)'
_computing_data_reduction 'CrysAlisPro 1.171.40.39a (Rigaku OD, 2019)'
_computing_molecular_graphics 'Olex2 (Dolomanov et al., 2009)'
_computing_publication_material 'Olex2 (Dolomanov et al., 2009)'
_computing_structure_refinement 'ShelXL (Sheldrick, 2015)'
_computing_structure_solution 'ShelXT (Sheldrick, 2015)'
_diffrn_ambient_temperature 100
_diffrn_detector 'CCD plate'
_diffrn_detector_area_resol_mean 10.0000
_diffrn_detector_type HyPix
_diffrn_measured_fraction_theta_full 0.998
_diffrn_measured_fraction_theta_max 0.961
_diffrn_measurement_details
;
List of Runs (angles in degrees, time in seconds):

  # Type    Start    End  Width  t~exp~   \w     \q     \k     \f   Frames
--------------------------------------------------------------------------
  1  \w    -52.00  24.00   0.50   12.00    --  -47.45  24.00  33.00  152
  2  \w     36.00 101.00   0.50   12.00    --   47.45  24.00  33.00  130
  3  \w     96.00 146.00   0.50   80.00    --  103.25  24.00  33.00  100
  4  \w     82.00 109.00   0.50   80.00    --  103.25 -24.00-131.00   54
  5  \w     55.00 106.00   0.50   80.00    --  103.25 -94.00 -60.00  102
  6  \w     38.00 110.00   0.50   80.00    --  103.25 -61.00 -30.00  144
  7  \w     45.00  95.00   0.50   80.00    --  103.25 -94.00 -90.00  100
  8  \w     31.00 105.00   0.50   80.00    --  103.25 -94.00-180.00  148
  9  \w     -7.00  18.00   0.50   12.00    --   47.45 -24.00-131.00   50
 10  \w   -115.00 -34.00   0.50   12.00    --  -47.45 -24.00-131.00  162
 11  \w   -113.00 -28.00   0.50   80.00    -- -101.00  24.00  33.00  170
 12  \w   -150.00 -95.00   0.50   80.00    -- -101.00 -24.00-131.00  110
 13  \w     28.00  93.00   0.50   12.00    --   47.45-125.00 150.00  130
 14  \w     61.00 106.00   0.50   80.00    --  103.25 -94.00 120.00   90
 15  \w     75.00 107.00   0.50   80.00    --  103.25 -30.00 120.00   64
 16  \w     34.00  60.00   0.50   80.00    --  103.25-125.00 120.00   52
 17  \w     33.00  58.00   0.50   80.00    --  103.25 -94.00 120.00   50
 18  \w     30.00  56.00   0.50   80.00    --  103.25 -30.00 120.00   52
 19  \w    110.00 135.00   0.50   80.00    --  103.25  24.00  32.00   50
 20  \w     64.00 111.00   0.50   80.00    --  103.25 -45.00  60.00   94
 21  \w   -102.00 -77.00   0.50   12.00    --  -47.70 -24.00-131.00   50
 22  \w     71.00  97.00   0.50   80.00    --  103.25 -94.00-150.00   52
;
_diffrn_measurement_device 'four-circle diffractometer'
_diffrn_measurement_device_type 'XtaLAB Synergy R, HyPix'
_diffrn_measurement_method '\w scans'
_diffrn_orient_matrix_type 'CrysAlisPro convention (1999,Acta A55,543-557)'
_diffrn_orient_matrix_UB_11 -0.0161976000
_diffrn_orient_matrix_UB_12 -0.0381839000
_diffrn_orient_matrix_UB_13 0.0649826000
_diffrn_orient_matrix_UB_21 0.0826787000
_diffrn_orient_matrix_UB_22 0.0441149000
_diffrn_orient_matrix_UB_23 0.0409356000
_diffrn_orient_matrix_UB_31 -0.0246341000
_diffrn_orient_matrix_UB_32 0.1732828000
_diffrn_orient_matrix_UB_33 0.0038084000
_diffrn_radiation_monochromator mirror
_diffrn_radiation_probe x-ray
_diffrn_radiation_type CuK\a
_diffrn_radiation_wavelength 1.54184
_diffrn_reflns_av_R_equivalents 0.1148
_diffrn_reflns_av_unetI/netI 0.0751
_diffrn_reflns_Laue_measured_fraction_full 0.998
_diffrn_reflns_Laue_measured_fraction_max 0.961
_diffrn_reflns_limit_h_max 21
_diffrn_reflns_limit_h_min -23
_diffrn_reflns_limit_k_max 10
_diffrn_reflns_limit_k_min -3
_diffrn_reflns_limit_l_max 26
_diffrn_reflns_limit_l_min -26
_diffrn_reflns_number 23414
_diffrn_reflns_point_group_measured_fraction_full 0.742
_diffrn_reflns_point_group_measured_fraction_max 0.702
_diffrn_reflns_theta_full 67.684
_diffrn_reflns_theta_max 75.814
_diffrn_reflns_theta_min 3.858
_diffrn_source 'Rotating-anode X-ray tube'
_diffrn_source_type 'PhotonJet R (Cu) X-ray Source'
_exptl_absorpt_coefficient_mu 0.763
_exptl_absorpt_correction_T_max 1.00000
_exptl_absorpt_correction_T_min 0.52136
_exptl_absorpt_correction_type multi-scan
_exptl_absorpt_process_details
;
CrysAlisPro 1.171.40.39a (Rigaku Oxford Diffraction, 2019)
Empirical absorption correction using spherical harmonics,
 implemented in SCALE3 ABSPACK scaling algorithm.
;
_exptl_crystal_colour 'light colourless'
_exptl_crystal_colour_modifier light
_exptl_crystal_colour_primary colourless
_exptl_crystal_density_diffrn 1.175
_exptl_crystal_description needle
_exptl_crystal_F_000 1180
_exptl_crystal_size_max 0.07
_exptl_crystal_size_mid 0.05
_exptl_crystal_size_min 0.02
_refine_diff_density_max 0.324
_refine_diff_density_min -0.373
_refine_diff_density_rms 0.082
_refine_ls_abs_structure_details
;
 Flack x determined using 1095 quotients [(I+)-(I-)]/[(I+)+(I-)]
 (Parsons, Flack and Wagner, Acta Cryst. B69 (2013) 249-259).
;
_refine_ls_abs_structure_Flack 0.00(16)
_refine_ls_extinction_method none
_refine_ls_goodness_of_fit_ref 0.937
_refine_ls_hydrogen_treatment constr
_refine_ls_matrix_type full
_refine_ls_number_parameters 725
_refine_ls_number_reflns 9178
_refine_ls_number_restraints 1
_refine_ls_restrained_S_all 0.936
_refine_ls_R_factor_all 0.1175
_refine_ls_R_factor_gt 0.0858
_refine_ls_shift/su_max 0.001
_refine_ls_shift/su_mean 0.000
_refine_ls_structure_factor_coef Fsqd
_refine_ls_weighting_details 'w=1/[\s^2^(Fo^2^)+(0.1720P)^2^] where P=(Fo^2^+2Fc^2^)/3'
_refine_ls_weighting_scheme calc
_refine_ls_wR_factor_gt 0.2291
_refine_ls_wR_factor_ref 0.2570
_reflns_Friedel_coverage 0.364
_reflns_Friedel_fraction_full 0.446
_reflns_Friedel_fraction_max 0.403
_reflns_number_gt 5570
_reflns_number_total 9178
_reflns_threshold_expression 'I > 2\s(I)'
_cod_data_source_file np9b00490_si_004.cif
_cod_data_source_block urw_11g
_cod_depositor_comments
;

2022-05-06
Z value and formula fixed to values more according to usual
chemical conventions.                 miguel
;
_cod_original_formula_sum 'C54 H70 N4 O21'
_cod_original_formula_weight 1111.14
_cod_original_formula_moiety '2(C27 H34 N2 O10), H2 O'
_cod_original_formula_units_Z 2
_cod_database_code 1556925
_shelx_shelxl_version_number 2014/7
_shelx_space_group_comment
;
The symmetry employed for this shelxl refinement is uniquely defined
by the following loop, which should always be used as a source of
symmetry information in preference to the above space-group names.
They are only intended as comments.
;
_shelx_estimated_absorpt_t_max 0.985
_shelx_estimated_absorpt_t_min 0.949
_diffrn_oxdiff_digest_frames
;
01264835a368c74ebff764a702d8fb72c602106d855
;
_reflns_odcompleteness_completeness 99.83
_reflns_odcompleteness_iscentric 1
_reflns_odcompleteness_theta 66.97
_olex2_refinement_description
;
1. Fixed Uiso
 At 1.2 times of:
  All C(H) groups, All C(H,H) groups, All N(H) groups
 At 1.5 times of:
  All C(H,H,H) groups, All O(H) groups, All O(H,H) groups
2.a Free rotating group:
 O1W(H1Wa,H1Wb)
2.b Ternary CH refined with riding coordinates:
 C1A'(H1A'), C2A'(H2A'), C3A(H3A), C3A'(H3A'), C4A'(H4A'), C5A'(H5A'),
 C15A(H15A), C19A(H19A), C20A(H20A), C21A(H21A), C1B'(H1B'), C2B'(H2B'),
 C3B(H3B), C3B'(H3B'), C4B'(H4B'), C5B'(H5B'), C15B(H15B), C19B(H19B),
 C20B(H20B), C21B(H21B)
2.c Secondary CH2 refined with riding coordinates:
 C5A(H5Aa,H5Ab), C6A(H6Aa,H6Ab), C6A'(H6Ac,H6Ad), C14A(H14a,H14b), C18A(H18a,
 H18b), C5B(H5Ba,H5Bb), C6B(H6Ba,H6Bb), C6B'(H6Bc,H6Bd), C14B(H14c,H14d),
 C18B(H18c,H18d)
2.d Aromatic/amide H refined with riding coordinates:
 N1A(H1A), C9A(H9Aa), C10A(H10A), C11A(H11A), C12A(H12A), C17A(H17A), N1B(H1B),
  C9B(H9Ba), C10B(H10B), C11B(H11B), C12B(H12B), C17B(H17B)
2.e Tetrahedral OH refined with riding coordinates:
 O9B(H9B)
2.f Idealised Me refined with riding coordinates:
 C23A(H23a,H23b,H23c)
2.g Idealised Me refined as rotating group:
 C23B(H23d,H23e,H23f)
2.h Idealised tetrahedral OH refined as rotating group:
 O2A(H2A), O6A(H6A), O7A(H7A), O8A(H8A), O9A(H9A), O2B(H2B), O6B(H6B),
 O7B(H7B), O8B(H8B)
;
_olex2_submission_special_instructions 'No special instructions were received'
_oxdiff_exptl_absorpt_empirical_details
;
Empirical correction (ABSPACK) includes:
- Absorption correction using spherical harmonics
- Frame scaling
;
_oxdiff_exptl_absorpt_empirical_full_max 3.045
_oxdiff_exptl_absorpt_empirical_full_min 0.460

loop_
_space_group_symop_operation_xyz
'x, y, z'
'-x, y+1/2, -z'

loop_
_atom_site_label
_atom_site_type_symbol
_atom_site_fract_x
_atom_site_fract_y
_atom_site_fract_z
_atom_site_U_iso_or_equiv
_atom_site_adp_type
_atom_site_occupancy
_atom_site_site_symmetry_order
_atom_site_calc_flag
_atom_site_refinement_flags_posn
O1A O 0.3347(4) 0.0235(8) -0.0661(4) 0.097(2) Uani 1 1 d .
O2A O 0.1694(3) 0.3690(6) 0.0026(3) 0.0686(14) Uani 1 1 d .
H2A H 0.1790 0.3010 0.0332 0.103 Uiso 1 1 calc GR
O3A O 0.1781(5) -0.4088(7) -0.1731(4) 0.0866(18) Uani 1 1 d .
O4A O 0.2938(4) -0.3740(8) -0.1809(3) 0.0886(18) Uani 1 1 d .
O5A O 0.2900(3) 0.2608(6) -0.0481(2) 0.0606(12) Uani 1 1 d .
O6A O 0.4204(3) 0.3851(7) -0.0725(3) 0.0684(13) Uani 1 1 d .
H6A H 0.3858 0.3642 -0.1086 0.103 Uiso 1 1 calc GR
O7A O 0.4662(4) 0.6832(7) -0.0042(3) 0.0795(16) Uani 1 1 d .
H7A H 0.4992 0.7357 0.0249 0.119 Uiso 1 1 calc GR
O8A O 0.4644(3) 0.6866(9) 0.1284(3) 0.0837(17) Uani 1 1 d .
H8A H 0.4476 0.7751 0.1353 0.126 Uiso 1 1 calc GR
O9A O 0.3151(4) 0.3745(10) 0.1816(3) 0.0856(17) Uani 1 1 d .
H9A H 0.3433 0.3690 0.2217 0.128 Uiso 1 1 calc GR
O10A O 0.3228(3) 0.3856(7) 0.0503(3) 0.0704(14) Uani 1 1 d .
N1A N 0.1245(3) -0.3713(6) 0.0617(3) 0.0570(15) Uani 1 1 d .
H1A H 0.1411 -0.4418 0.0392 0.068 Uiso 1 1 calc R
N4A N 0.1308(3) 0.0374(6) -0.0014(3) 0.0565(14) Uani 1 1 d .
C1A' C 0.3533(4) 0.3215(9) 0.0022(3) 0.0561(17) Uani 1 1 d .
H1A' H 0.3918 0.2369 0.0221 0.067 Uiso 1 1 calc R
C2A C 0.1122(4) -0.2144(8) 0.0464(4) 0.0543(16) Uani 1 1 d .
C2A' C 0.3876(4) 0.4579(9) -0.0271(4) 0.0601(18) Uani 1 1 d .
H2A' H 0.3455 0.5301 -0.0529 0.072 Uiso 1 1 calc R
C3A C 0.1199(4) -0.1353(8) -0.0123(4) 0.0559(16) Uani 1 1 d .
H3A H 0.0712 -0.1514 -0.0500 0.067 Uiso 1 1 calc R
C3A' C 0.4428(5) 0.5501(9) 0.0266(4) 0.0664(19) Uani 1 1 d .
H3A' H 0.4881 0.4822 0.0492 0.080 Uiso 1 1 calc R
C4A' C 0.4086(4) 0.6077(9) 0.0777(4) 0.0630(18) Uani 1 1 d .
H4A' H 0.3663 0.6835 0.0558 0.076 Uiso 1 1 calc R
C5A C 0.0660(4) 0.0948(8) 0.0206(4) 0.0580(17) Uani 1 1 d .
H5AA H 0.0170 0.0601 -0.0122 0.070 Uiso 1 1 calc R
H5AB H 0.0662 0.2123 0.0218 0.070 Uiso 1 1 calc R
C5A' C 0.3761(4) 0.4656(9) 0.1041(3) 0.0558(16) Uani 1 1 d .
H5A' H 0.4184 0.3913 0.1276 0.067 Uiso 1 1 calc R
C6A C 0.0723(4) 0.0311(9) 0.0893(3) 0.0546(16) Uani 1 1 d .
H6AA H 0.1148 0.0845 0.1237 0.065 Uiso 1 1 calc R
H6AB H 0.0247 0.0540 0.0988 0.065 Uiso 1 1 calc R
C6A' C 0.3341(5) 0.5134(11) 0.1515(4) 0.074(2) Uani 1 1 d .
H6AC H 0.3666 0.5844 0.1866 0.089 Uiso 1 1 calc R
H6AD H 0.2871 0.5717 0.1267 0.089 Uiso 1 1 calc R
C7A C 0.0854(4) -0.1370(9) 0.0919(4) 0.0575(16) Uani 1 1 d .
C8A C 0.0820(4) -0.2632(8) 0.1385(4) 0.0580(17) Uani 1 1 d .
C9A C 0.0576(5) -0.2614(11) 0.1948(4) 0.071(2) Uani 1 1 d .
H9AA H 0.0430 -0.1664 0.2115 0.085 Uiso 1 1 calc R
C10A C 0.0564(6) -0.4079(13) 0.2241(5) 0.081(2) Uani 1 1 d .
H10A H 0.0363 -0.4141 0.2598 0.097 Uiso 1 1 calc R
C11A C 0.0837(6) -0.5497(10) 0.2033(4) 0.075(2) Uani 1 1 d .
H11A H 0.0852 -0.6456 0.2272 0.091 Uiso 1 1 calc R
C12A C 0.1067(5) -0.5479(10) 0.1509(4) 0.070(2) Uani 1 1 d .
H12A H 0.1230 -0.6429 0.1356 0.084 Uiso 1 1 calc R
C13A C 0.1068(4) -0.3999(8) 0.1175(4) 0.0574(17) Uani 1 1 d .
C14A C 0.1847(4) -0.2065(8) -0.0337(4) 0.0613(18) Uani 1 1 d .
H14A H 0.1752 -0.3211 -0.0429 0.074 Uiso 1 1 calc R
H14B H 0.2336 -0.1949 0.0032 0.074 Uiso 1 1 calc R
C15A C 0.1902(4) -0.1228(9) -0.0968(4) 0.0587(16) Uani 1 1 d .
H15A H 0.1407 -0.1410 -0.1333 0.070 Uiso 1 1 calc R
C16A C 0.2505(6) -0.1849(9) -0.1202(5) 0.074(2) Uani 1 1 d .
C17A C 0.3188(6) -0.1073(13) -0.1008(5) 0.090(3) Uani 1 1 d .
H17A H 0.3584 -0.1530 -0.1138 0.108 Uiso 1 1 calc R
C18A C 0.1272(5) 0.2980(10) -0.0583(5) 0.068(2) Uani 1 1 d .
H18A H 0.1441 0.3450 -0.0938 0.082 Uiso 1 1 calc R
H18B H 0.0731 0.3273 -0.0682 0.082 Uiso 1 1 calc R
C19A C 0.1317(4) 0.1185(9) -0.0632(4) 0.0602(18) Uani 1 1 d .
H19A H 0.0836 0.0856 -0.0988 0.072 Uiso 1 1 calc R
C20A C 0.1986(5) 0.0530(9) -0.0857(4) 0.0628(19) Uani 1 1 d .
H20A H 0.1916 0.1012 -0.1304 0.075 Uiso 1 1 calc R
C21A C 0.2766(4) 0.1004(8) -0.0416(4) 0.0585(17) Uani 1 1 d .
H21A H 0.2849 0.0720 0.0061 0.070 Uiso 1 1 calc R
C22A C 0.2386(7) -0.3302(13) -0.1582(5) 0.087(3) Uani 1 1 d .
C23A C 0.2805(11) -0.528(3) -0.2202(8) 0.179(9) Uani 1 1 d .
H23A H 0.2616 -0.5043 -0.2681 0.268 Uiso 1 1 calc R
H23B H 0.2429 -0.5923 -0.2085 0.268 Uiso 1 1 calc R
H23C H 0.3285 -0.5868 -0.2094 0.268 Uiso 1 1 calc R
O1B O 0.6813(4) 0.9341(9) 0.6052(5) 0.104(2) Uani 1 1 d .
O2B O 0.8315(3) 1.2878(7) 0.5226(3) 0.0668(13) Uani 1 1 d .
H2B H 0.7878 1.3030 0.5248 0.100 Uiso 1 1 calc GR
O3B O 0.8475(4) 0.5189(9) 0.7073(4) 0.0884(18) Uani 1 1 d .
O4B O 0.7265(3) 0.5181(8) 0.7081(3) 0.0746(15) Uani 1 1 d .
O5B O 0.7188(3) 1.1738(6) 0.5837(3) 0.0644(13) Uani 1 1 d .
O6B O 0.5850(4) 1.2808(7) 0.6143(3) 0.0733(14) Uani 1 1 d .
H6B H 0.5939 1.3401 0.6478 0.110 Uiso 1 1 calc GR
O7B O 0.5099(5) 1.5434(8) 0.5347(3) 0.092(2) Uani 1 1 d .
H7B H 0.5062 1.5163 0.5716 0.138 Uiso 1 1 calc GR
O8B O 0.5060(4) 1.5237(9) 0.3972(3) 0.094(2) Uani 1 1 d .
H8B H 0.5186 1.5173 0.3627 0.141 Uiso 1 1 calc GR
O9B O 0.6793(5) 1.2944(18) 0.3510(4) 0.158(5) Uani 1 1 d .
H9B H 0.6847 1.2138 0.3755 0.237 Uiso 1 1 calc R
O10B O 0.6743(3) 1.3061(10) 0.4858(3) 0.0845(18) Uani 1 1 d .
N1B N 0.8702(4) 0.5533(7) 0.4571(3) 0.0584(15) Uani 1 1 d .
H1B H 0.8584 0.4826 0.4826 0.070 Uiso 1 1 calc R
N4B N 0.8700(4) 0.9577(8) 0.5240(3) 0.0598(14) Uani 1 1 d .
C1B' C 0.6516(5) 1.2308(10) 0.5373(4) 0.0613(18) Uani 1 1 d .
H1B' H 0.6163 1.1405 0.5179 0.074 Uiso 1 1 calc R
C2B C 0.8832(5) 0.7073(9) 0.4716(4) 0.0647(19) Uani 1 1 d .
C2B' C 0.6115(4) 1.3539(10) 0.5664(4) 0.0615(18) Uani 1 1 d .
H2B' H 0.6478 1.4411 0.5879 0.074 Uiso 1 1 calc R
C3B C 0.8808(4) 0.7906(9) 0.5345(4) 0.0595(17) Uani 1 1 d .
H3B H 0.9319 0.7755 0.5693 0.071 Uiso 1 1 calc R
C3B' C 0.5474(5) 1.4189(9) 0.5104(4) 0.0623(18) Uani 1 1 d .
H3B' H 0.5098 1.3317 0.4921 0.075 Uiso 1 1 calc R
C4B' C 0.5690(5) 1.4891(11) 0.4533(4) 0.073(2) Uani 1 1 d .
H4B' H 0.6002 1.5871 0.4687 0.088 Uiso 1 1 calc R
C5B C 0.9272(5) 1.0210(9) 0.4952(4) 0.0614(18) Uani 1 1 d .
H5BA H 0.9789 0.9930 0.5250 0.074 Uiso 1 1 calc R
H5BB H 0.9235 1.1382 0.4929 0.074 Uiso 1 1 calc R
C5B' C 0.6159(5) 1.3644(13) 0.4322(4) 0.073(2) Uani 1 1 d .
H5B' H 0.5819 1.2749 0.4094 0.088 Uiso 1 1 calc R
C6B C 0.9157(5) 0.9560(11) 0.4262(4) 0.071(2) Uani 1 1 d .
H6BA H 0.8727 1.0122 0.3935 0.086 Uiso 1 1 calc R
H6BB H 0.9620 0.9765 0.4143 0.086 Uiso 1 1 calc R
C6B' C 0.6533(7) 1.4366(17) 0.3845(6) 0.105(4) Uani 1 1 d .
H6BC H 0.6165 1.5033 0.3504 0.126 Uiso 1 1 calc R
H6BD H 0.6975 1.5029 0.4093 0.126 Uiso 1 1 calc R
C7B C 0.9001(4) 0.7855(9) 0.4221(3) 0.0562(16) Uani 1 1 d .
C8B C 0.8970(4) 0.6668(10) 0.3729(4) 0.0616(18) Uani 1 1 d .
C9B C 0.9079(6) 0.6632(12) 0.3126(5) 0.077(2) Uani 1 1 d .
H9BA H 0.9218 0.7586 0.2958 0.093 Uiso 1 1 calc R
C10B C 0.8998(7) 0.5289(14) 0.2755(5) 0.093(3) Uani 1 1 d .
H10B H 0.9062 0.5321 0.2330 0.111 Uiso 1 1 calc R
C11B C 0.8819(6) 0.3851(13) 0.3006(5) 0.087(3) Uani 1 1 d .
H11B H 0.8783 0.2908 0.2751 0.104 Uiso 1 1 calc R
C12B C 0.8692(5) 0.3771(12) 0.3620(5) 0.081(2) Uani 1 1 d .
H12B H 0.8559 0.2812 0.3789 0.097 Uiso 1 1 calc R
C13B C 0.8779(5) 0.5232(9) 0.3970(4) 0.0632(18) Uani 1 1 d .
C14B C 0.8220(5) 0.7154(8) 0.5620(4) 0.0611(18) Uani 1 1 d .
H14C H 0.7704 0.7257 0.5287 0.073 Uiso 1 1 calc R
H14D H 0.8333 0.6011 0.5706 0.073 Uiso 1 1 calc R
C15B C 0.8251(4) 0.7988(10) 0.6266(4) 0.0594(17) Uani 1 1 d .
H15B H 0.8768 0.7796 0.6599 0.071 Uiso 1 1 calc R
C16B C 0.7673(5) 0.7230(11) 0.6537(4) 0.072(2) Uani 1 1 d .
C17B C 0.6992(5) 0.8014(11) 0.6402(5) 0.077(2) Uani 1 1 d .
H17B H 0.6624 0.7573 0.6573 0.092 Uiso 1 1 calc R
C18B C 0.8774(5) 1.2245(10) 0.5814(4) 0.069(2) Uani 1 1 d .
H18C H 0.8632 1.2720 0.6182 0.082 Uiso 1 1 calc R
H18D H 0.9305 1.2562 0.5877 0.082 Uiso 1 1 calc R
C19B C 0.8748(4) 1.0381(9) 0.5875(4) 0.0588(17) Uani 1 1 d .
H19B H 0.9254 1.0072 0.6200 0.071 Uiso 1 1 calc R
C20B C 0.8156(5) 0.9735(11) 0.6166(4) 0.0660(19) Uani 1 1 d .
H20B H 0.8276 1.0216 0.6620 0.079 Uiso 1 1 calc R
C21B C 0.7309(5) 1.0169(11) 0.5772(5) 0.071(2) Uani 1 1 d .
H21B H 0.7183 0.9889 0.5289 0.086 Uiso 1 1 calc R
C22B C 0.7848(5) 0.5857(11) 0.6916(4) 0.070(2) Uani 1 1 d .
C23B C 0.7427(5) 0.3762(12) 0.7445(5) 0.079(2) Uani 1 1 d .
H23D H 0.7643 0.2993 0.7211 0.119 Uiso 1 1 calc GR
H23E H 0.6957 0.3331 0.7489 0.119 Uiso 1 1 calc GR
H23F H 0.7794 0.3969 0.7890 0.119 Uiso 1 1 calc GR
O1W O 0.7320(5) 1.0073(14) 0.4098(4) 0.119(3) Uani 1 1 d .
H1WA H 0.7088 0.9311 0.3829 0.179 Uiso 1 1 d G
H1WB H 0.7592 0.9674 0.4481 0.179 Uiso 1 1 d G

loop_
_atom_site_aniso_label
_atom_site_aniso_U_11
_atom_site_aniso_U_22
_atom_site_aniso_U_33
_atom_site_aniso_U_23
_atom_site_aniso_U_13
_atom_site_aniso_U_12
O1A 0.081(4) 0.058(3) 0.182(7) -0.028(4) 0.082(4) -0.004(3)
O2A 0.066(3) 0.035(2) 0.115(4) 0.004(3) 0.043(3) 0.003(2)
O3A 0.114(5) 0.036(3) 0.127(5) 0.000(3) 0.064(4) -0.004(3)
O4A 0.118(5) 0.061(4) 0.103(4) -0.011(3) 0.058(4) 0.004(3)
O5A 0.063(3) 0.042(3) 0.080(3) -0.001(2) 0.028(3) -0.001(2)
O6A 0.071(3) 0.055(3) 0.095(3) -0.007(3) 0.048(3) -0.003(3)
O7A 0.074(4) 0.049(3) 0.129(4) -0.002(3) 0.053(3) -0.012(3)
O8A 0.066(3) 0.081(4) 0.109(4) -0.020(4) 0.035(3) -0.006(3)
O9A 0.079(4) 0.107(5) 0.079(3) 0.004(4) 0.038(3) -0.006(4)
O10A 0.062(3) 0.067(3) 0.096(3) -0.010(3) 0.045(3) -0.010(3)
N1A 0.051(3) 0.019(2) 0.103(4) -0.004(3) 0.029(3) 0.004(2)
N4A 0.050(3) 0.027(3) 0.102(4) 0.004(3) 0.039(3) 0.004(2)
C1A' 0.064(4) 0.048(4) 0.065(4) 0.005(3) 0.033(3) 0.008(3)
C2A 0.054(4) 0.027(3) 0.087(4) -0.009(3) 0.030(3) -0.003(3)
C2A' 0.057(4) 0.044(4) 0.096(5) 0.008(4) 0.048(4) 0.002(3)
C3A 0.064(4) 0.031(3) 0.077(4) -0.004(3) 0.030(3) 0.002(3)
C3A' 0.066(5) 0.041(4) 0.099(5) 0.003(4) 0.036(4) -0.003(3)
C4A' 0.054(4) 0.042(4) 0.095(5) 0.002(4) 0.027(4) 0.000(3)
C5A 0.051(4) 0.035(3) 0.089(5) -0.011(3) 0.026(3) 0.008(3)
C5A' 0.056(4) 0.044(4) 0.071(4) 0.001(3) 0.025(3) 0.009(3)
C6A 0.061(4) 0.048(4) 0.061(3) -0.001(3) 0.028(3) -0.002(3)
C6A' 0.068(5) 0.063(5) 0.093(5) -0.003(4) 0.027(4) 0.016(4)
C7A 0.050(4) 0.044(4) 0.084(4) -0.002(3) 0.029(3) -0.007(3)
C8A 0.054(4) 0.030(3) 0.095(5) -0.001(3) 0.031(4) -0.012(3)
C9A 0.060(5) 0.072(5) 0.082(5) -0.009(4) 0.027(4) -0.001(4)
C10A 0.089(6) 0.076(6) 0.088(5) 0.017(5) 0.043(5) -0.004(5)
C11A 0.092(6) 0.049(4) 0.079(5) 0.018(4) 0.021(5) 0.001(4)
C12A 0.079(5) 0.046(4) 0.088(5) -0.016(4) 0.031(4) -0.012(4)
C13A 0.063(4) 0.036(3) 0.071(4) 0.000(3) 0.019(3) 0.001(3)
C14A 0.061(4) 0.033(3) 0.101(5) -0.001(3) 0.041(4) -0.004(3)
C15A 0.064(4) 0.047(4) 0.071(4) -0.001(3) 0.030(3) -0.007(3)
C16A 0.086(6) 0.036(4) 0.112(6) -0.001(4) 0.049(5) -0.001(4)
C17A 0.089(7) 0.082(7) 0.118(7) 0.001(6) 0.060(6) 0.031(6)
C18A 0.056(4) 0.042(4) 0.109(6) 0.012(4) 0.030(4) -0.002(3)
C19A 0.056(4) 0.055(4) 0.071(4) 0.006(3) 0.023(3) 0.001(3)
C20A 0.077(5) 0.046(4) 0.067(4) 0.008(3) 0.027(4) 0.005(4)
C21A 0.055(4) 0.034(3) 0.088(4) 0.005(3) 0.026(4) 0.009(3)
C22A 0.131(9) 0.066(6) 0.082(5) 0.004(5) 0.059(6) 0.026(6)
C23A 0.158(15) 0.24(3) 0.156(13) -0.063(15) 0.081(12) -0.033(16)
O1B 0.076(4) 0.079(5) 0.182(7) 0.042(5) 0.075(4) 0.007(3)
O2B 0.071(3) 0.051(3) 0.086(3) 0.000(3) 0.037(3) -0.005(3)
O3B 0.078(4) 0.073(4) 0.129(5) 0.026(4) 0.055(4) 0.006(3)
O4B 0.067(3) 0.075(4) 0.093(3) 0.011(3) 0.040(3) 0.005(3)
O5B 0.064(3) 0.048(3) 0.087(3) -0.007(3) 0.033(3) -0.003(2)
O6B 0.077(4) 0.064(3) 0.090(3) 0.006(3) 0.043(3) 0.008(3)
O7B 0.118(5) 0.060(4) 0.105(4) -0.004(3) 0.046(4) 0.030(4)
O8B 0.121(6) 0.082(4) 0.091(4) 0.018(4) 0.052(4) 0.035(4)
O9B 0.113(6) 0.270(15) 0.116(5) 0.053(7) 0.073(5) 0.075(8)
O10B 0.061(3) 0.117(6) 0.077(3) 0.010(3) 0.024(3) 0.011(3)
N1B 0.072(4) 0.035(3) 0.079(4) 0.005(3) 0.038(3) 0.003(3)
N4B 0.058(3) 0.053(3) 0.077(3) -0.007(3) 0.034(3) -0.011(3)
C1B' 0.063(5) 0.057(4) 0.071(4) 0.001(3) 0.032(4) 0.004(4)
C2B 0.067(5) 0.044(4) 0.100(5) 0.013(4) 0.051(4) 0.004(3)
C2B' 0.063(4) 0.058(4) 0.068(4) -0.006(4) 0.028(4) -0.011(4)
C3B 0.050(4) 0.051(4) 0.083(4) -0.011(4) 0.031(3) -0.002(3)
C3B' 0.078(5) 0.043(4) 0.067(4) -0.006(3) 0.026(4) -0.003(3)
C4B' 0.081(6) 0.055(5) 0.087(5) 0.008(4) 0.031(5) 0.000(4)
C5B 0.071(5) 0.034(3) 0.093(5) 0.005(3) 0.046(4) 0.002(3)
C5B' 0.073(5) 0.087(6) 0.066(4) -0.004(4) 0.032(4) 0.010(5)
C6B 0.063(5) 0.074(6) 0.080(5) 0.015(4) 0.028(4) 0.004(4)
C6B' 0.085(7) 0.133(10) 0.111(7) 0.037(7) 0.051(6) 0.005(7)
C7B 0.063(4) 0.043(4) 0.067(4) 0.000(3) 0.028(3) 0.003(3)
C8B 0.048(4) 0.054(4) 0.082(5) -0.001(4) 0.022(3) 0.007(3)
C9B 0.083(6) 0.059(5) 0.095(5) -0.007(4) 0.035(5) -0.013(4)
C10B 0.110(8) 0.082(7) 0.085(5) -0.011(5) 0.029(5) 0.001(6)
C11B 0.086(6) 0.072(6) 0.092(6) -0.016(5) 0.015(5) -0.014(5)
C12B 0.079(6) 0.060(5) 0.110(6) -0.008(5) 0.038(5) -0.005(5)
C13B 0.064(5) 0.045(4) 0.079(4) 0.006(4) 0.022(4) -0.004(3)
C14B 0.070(5) 0.038(3) 0.091(5) -0.001(3) 0.047(4) -0.006(3)
C15B 0.036(3) 0.056(4) 0.087(4) 0.005(4) 0.022(3) -0.004(3)
C16B 0.083(6) 0.062(5) 0.082(4) 0.013(4) 0.044(4) 0.024(4)
C17B 0.071(5) 0.054(5) 0.124(6) 0.005(5) 0.058(5) 0.003(4)
C18B 0.064(5) 0.058(5) 0.095(5) -0.022(4) 0.040(4) -0.010(4)
C19B 0.051(4) 0.049(4) 0.075(4) 0.006(3) 0.019(3) 0.000(3)
C20B 0.065(5) 0.066(5) 0.075(4) -0.006(4) 0.033(4) 0.000(4)
C21B 0.055(4) 0.072(5) 0.096(5) 0.019(5) 0.037(4) 0.011(4)
C22B 0.065(5) 0.066(5) 0.089(5) 0.008(4) 0.041(4) 0.004(4)
C23B 0.075(6) 0.068(5) 0.098(5) 0.000(5) 0.031(5) 0.009(5)
O1W 0.075(5) 0.196(10) 0.096(4) 0.001(5) 0.040(4) -0.008(5)

loop_
_atom_type_symbol
_atom_type_description
_atom_type_scat_dispersion_real
_atom_type_scat_dispersion_imag
_atom_type_scat_source
C C 0.0181 0.0091 'International Tables Vol C Tables 4.2.6.8 and 6.1.1.4'
H H 0.0000 0.0000 'International Tables Vol C Tables 4.2.6.8 and 6.1.1.4'
N N 0.0311 0.0180 'International Tables Vol C Tables 4.2.6.8 and 6.1.1.4'
O O 0.0492 0.0322 'International Tables Vol C Tables 4.2.6.8 and 6.1.1.4'

loop_
_geom_angle_atom_site_label_1
_geom_angle_atom_site_label_2
_geom_angle_atom_site_label_3
_geom_angle
C17A O1A C21A 120.6(7)
C18A O2A H2A 109.5
C22A O4A C23A 115.7(10)
C21A O5A C1A' 114.4(5)
C2A' O6A H6A 109.5
C3A' O7A H7A 109.5
C4A' O8A H8A 109.5
C6A' O9A H9A 109.5
C5A' O10A C1A' 114.9(5)
C2A N1A H1A 125.9
C13A N1A H1A 125.9
C13A N1A C2A 108.2(6)
C3A N4A C5A 106.4(5)
C3A N4A C19A 110.9(6)
C19A N4A C5A 111.7(6)
O5A C1A' O10A 104.5(6)
O5A C1A' H1A' 111.5
O5A C1A' C2A' 108.7(5)
O10A C1A' H1A' 111.5
O10A C1A' C2A' 108.8(6)
C2A' C1A' H1A' 111.5
N1A C2A C3A 126.2(6)
N1A C2A C7A 111.1(7)
C7A C2A C3A 122.6(6)
O6A C2A' C1A' 106.1(6)
O6A C2A' H2A' 108.8
O6A C2A' C3A' 113.5(6)
C1A' C2A' H2A' 108.8
C3A' C2A' C1A' 110.8(6)
C3A' C2A' H2A' 108.8
N4A C3A H3A 107.5
N4A C3A C14A 110.4(6)
C2A C3A N4A 111.3(6)
C2A C3A H3A 107.5
C2A C3A C14A 112.4(6)
C14A C3A H3A 107.5
O7A C3A' C2A' 107.3(7)
O7A C3A' H3A' 109.3
O7A C3A' C4A' 109.9(6)
C2A' C3A' H3A' 109.3
C2A' C3A' C4A' 111.8(6)
C4A' C3A' H3A' 109.3
O8A C4A' C3A' 108.9(6)
O8A C4A' H4A' 109.0
O8A C4A' C5A' 112.0(7)
C3A' C4A' H4A' 109.0
C3A' C4A' C5A' 108.9(6)
C5A' C4A' H4A' 109.0
N4A C5A H5AA 109.3
N4A C5A H5AB 109.3
N4A C5A C6A 111.6(6)
H5AA C5A H5AB 108.0
C6A C5A H5AA 109.3
C6A C5A H5AB 109.3
O10A C5A' C4A' 109.5(6)
O10A C5A' H5A' 109.3
O10A C5A' C6A' 106.6(6)
C4A' C5A' H5A' 109.3
C6A' C5A' C4A' 112.9(6)
C6A' C5A' H5A' 109.3
C5A C6A H6AA 109.6
C5A C6A H6AB 109.6
H6AA C6A H6AB 108.2
C7A C6A C5A 110.1(6)
C7A C6A H6AA 109.6
C7A C6A H6AB 109.6
O9A C6A' C5A' 109.6(7)
O9A C6A' H6AC 109.7
O9A C6A' H6AD 109.7
C5A' C6A' H6AC 109.7
C5A' C6A' H6AD 109.7
H6AC C6A' H6AD 108.2
C2A C7A C6A 122.1(6)
C2A C7A C8A 103.6(6)
C6A C7A C8A 134.2(7)
C9A C8A C7A 131.3(7)
C13A C8A C7A 107.2(7)
C13A C8A C9A 121.4(7)
C8A C9A H9AA 122.3
C10A C9A C8A 115.3(8)
C10A C9A H9AA 122.3
C9A C10A H10A 118.4
C9A C10A C11A 123.2(8)
C11A C10A H10A 118.4
C10A C11A H11A 120.0
C12A C11A C10A 120.1(8)
C12A C11A H11A 120.0
C11A C12A H12A 120.6
C11A C12A C13A 118.7(8)
C13A C12A H12A 120.6
N1A C13A C8A 109.9(6)
N1A C13A C12A 128.9(7)
C8A C13A C12A 121.0(7)
C3A C14A H14A 109.4
C3A C14A H14B 109.4
C3A C14A C15A 111.1(6)
H14A C14A H14B 108.0
C15A C14A H14A 109.4
C15A C14A H14B 109.4
C14A C15A H15A 107.1
C16A C15A C14A 114.1(7)
C16A C15A H15A 107.1
C16A C15A C20A 110.7(7)
C20A C15A C14A 110.4(6)
C20A C15A H15A 107.1
C17A C16A C15A 117.9(8)
C17A C16A C22A 122.0(9)
C22A C16A C15A 120.0(9)
O1A C17A C16A 126.1(8)
O1A C17A H17A 117.0
C16A C17A H17A 117.0
O2A C18A H18A 108.0
O2A C18A H18B 108.0
O2A C18A C19A 117.4(7)
H18A C18A H18B 107.2
C19A C18A H18A 108.0
C19A C18A H18B 108.0
N4A C19A C18A 112.4(6)
N4A C19A H19A 105.8
N4A C19A C20A 110.4(6)
C18A C19A H19A 105.8
C18A C19A C20A 115.9(7)
C20A C19A H19A 105.8
C15A C20A C19A 110.0(7)
C15A C20A H20A 106.2
C19A C20A H20A 106.2
C21A C20A C15A 113.0(6)
C21A C20A C19A 114.6(6)
C21A C20A H20A 106.2
O1A C21A H21A 111.2
O5A C21A O1A 102.3(6)
O5A C21A C20A 111.4(6)
O5A C21A H21A 111.2
C20A C21A O1A 109.2(7)
C20A C21A H21A 111.2
O3A C22A O4A 120.1(9)
O3A C22A C16A 123.3(9)
O4A C22A C16A 116.5(11)
O4A C23A H23A 109.5
O4A C23A H23B 109.5
O4A C23A H23C 109.5
H23A C23A H23B 109.5
H23A C23A H23C 109.5
H23B C23A H23C 109.5
C17B O1B C21B 124.5(7)
C18B O2B H2B 109.5
C22B O4B C23B 116.9(7)
C21B O5B C1B' 113.7(6)
C2B' O6B H6B 109.5
C3B' O7B H7B 109.5
C4B' O8B H8B 109.5
C6B' O9B H9B 109.5
C5B' O10B C1B' 115.6(6)
C2B N1B H1B 125.3
C2B N1B C13B 109.3(6)
C13B N1B H1B 125.3
C3B N4B C5B 109.5(6)
C3B N4B C19B 110.2(6)
C19B N4B C5B 111.9(6)
O5B C1B' O10B 105.5(6)
O5B C1B' H1B' 109.9
O5B C1B' C2B' 113.1(6)
O10B C1B' H1B' 109.9
O10B C1B' C2B' 108.3(7)
C2B' C1B' H1B' 109.9
N1B C2B C3B 126.4(7)
N1B C2B C7B 111.3(7)
C7B C2B C3B 122.3(7)
O6B C2B' C1B' 109.3(7)
O6B C2B' H2B' 109.7
O6B C2B' C3B' 111.0(6)
C1B' C2B' H2B' 109.7
C3B' C2B' C1B' 107.4(6)
C3B' C2B' H2B' 109.7
N4B C3B C2B 111.1(6)
N4B C3B H3B 106.9
N4B C3B C14B 112.6(6)
C2B C3B H3B 106.9
C2B C3B C14B 112.0(6)
C14B C3B H3B 106.9
O7B C3B' C2B' 109.7(6)
O7B C3B' H3B' 108.3
O7B C3B' C4B' 106.8(7)
C2B' C3B' H3B' 108.3
C2B' C3B' C4B' 115.4(7)
C4B' C3B' H3B' 108.3
O8B C4B' C3B' 113.1(8)
O8B C4B' H4B' 109.8
O8B C4B' C5B' 107.1(7)
C3B' C4B' H4B' 109.8
C3B' C4B' C5B' 107.1(7)
C5B' C4B' H4B' 109.8
N4B C5B H5BA 109.2
N4B C5B H5BB 109.2
N4B C5B C6B 112.1(7)
H5BA C5B H5BB 107.9
C6B C5B H5BA 109.2
C6B C5B H5BB 109.2
O10B C5B' C4B' 112.1(7)
O10B C5B' H5B' 109.3
O10B C5B' C6B' 106.2(8)
C4B' C5B' H5B' 109.3
C4B' C5B' C6B' 110.5(9)
C6B' C5B' H5B' 109.3
C5B C6B H6BA 109.2
C5B C6B H6BB 109.2
H6BA C6B H6BB 107.9
C7B C6B C5B 112.0(7)
C7B C6B H6BA 109.2
C7B C6B H6BB 109.2
O9B C6B' C5B' 106.0(10)
O9B C6B' H6BC 110.5
O9B C6B' H6BD 110.5
C5B' C6B' H6BC 110.5
C5B' C6B' H6BD 110.5
H6BC C6B' H6BD 108.7
C2B C7B C6B 121.5(7)
C2B C7B C8B 105.1(7)
C8B C7B C6B 133.4(7)
C9B C8B C7B 135.9(8)
C9B C8B C13B 117.3(8)
C13B C8B C7B 106.7(7)
C8B C9B H9BA 118.6
C10B C9B C8B 122.8(10)
C10B C9B H9BA 118.6
C9B C10B H10B 120.2
C9B C10B C11B 119.6(9)
C11B C10B H10B 120.2
C10B C11B H11B 119.1
C12B C11B C10B 121.8(9)
C12B C11B H11B 119.1
C11B C12B H12B 122.6
C11B C12B C13B 114.9(9)
C13B C12B H12B 122.6
N1B C13B C8B 107.6(7)
N1B C13B C12B 128.8(8)
C8B C13B C12B 123.6(8)
C3B C14B H14C 109.8
C3B C14B H14D 109.8
H14C C14B H14D 108.2
C15B C14B C3B 109.4(6)
C15B C14B H14C 109.8
C15B C14B H14D 109.8
C14B C15B H15B 107.5
C16B C15B C14B 109.1(6)
C16B C15B H15B 107.5
C20B C15B C14B 111.0(6)
C20B C15B H15B 107.5
C20B C15B C16B 113.9(7)
C17B C16B C15B 116.1(8)
C17B C16B C22B 123.1(8)
C22B C16B C15B 120.8(7)
O1B C17B C16B 124.6(8)
O1B C17B H17B 117.7
C16B C17B H17B 117.7
O2B C18B H18C 108.3
O2B C18B H18D 108.3
O2B C18B C19B 115.9(6)
H18C C18B H18D 107.4
C19B C18B H18C 108.3
C19B C18B H18D 108.3
N4B C19B C18B 112.0(6)
N4B C19B H19B 105.6
N4B C19B C20B 111.7(6)
C18B C19B H19B 105.5
C20B C19B C18B 115.6(7)
C20B C19B H19B 105.5
C15B C20B C19B 110.0(7)
C15B C20B H20B 106.5
C15B C20B C21B 111.0(7)
C19B C20B H20B 106.5
C19B C20B C21B 115.8(7)
C21B C20B H20B 106.5
O1B C21B C20B 109.8(7)
O1B C21B H21B 110.2
O5B C21B O1B 106.3(7)
O5B C21B C20B 110.2(7)
O5B C21B H21B 110.2
C20B C21B H21B 110.2
O3B C22B O4B 119.9(8)
O3B C22B C16B 123.7(8)
O4B C22B C16B 116.3(8)
O4B C23B H23D 109.5
O4B C23B H23E 109.5
O4B C23B H23F 109.5
H23D C23B H23E 109.5
H23D C23B H23F 109.5
H23E C23B H23F 109.5
H1WA O1W H1WB 109.5

loop_
_geom_bond_atom_site_label_1
_geom_bond_atom_site_label_2
_geom_bond_distance
O1A C17A 1.303(13)
O1A C21A 1.494(9)
O2A H2A 0.8400
O2A C18A 1.404(11)
O3A C22A 1.253(14)
O4A C22A 1.324(12)
O4A C23A 1.52(2)
O5A C1A' 1.399(9)
O5A C21A 1.389(9)
O6A H6A 0.8400
O6A C2A' 1.438(9)
O7A H7A 0.8400
O7A C3A' 1.436(9)
O8A H8A 0.8400
O8A C4A' 1.392(10)
O9A H9A 0.8400
O9A C6A' 1.432(12)
O10A C1A' 1.428(9)
O10A C5A' 1.411(9)
N1A H1A 0.8800
N1A C2A 1.363(9)
N1A C13A 1.352(10)
N4A C3A 1.476(8)
N4A C5A 1.511(9)
N4A C19A 1.483(10)
C1A' H1A' 1.0000
C1A' C2A' 1.542(10)
C2A C3A 1.461(10)
C2A C7A 1.389(10)
C2A' H2A' 1.0000
C2A' C3A' 1.478(11)
C3A H3A 1.0000
C3A C14A 1.544(10)
C3A' H3A' 1.0000
C3A' C4A' 1.509(11)
C4A' H4A' 1.0000
C4A' C5A' 1.529(11)
C5A H5AA 0.9900
C5A H5AB 0.9900
C5A C6A 1.521(10)
C5A' H5A' 1.0000
C5A' C6A' 1.517(11)
C6A H6AA 0.9900
C6A H6AB 0.9900
C6A C7A 1.435(10)
C6A' H6AC 0.9900
C6A' H6AD 0.9900
C7A C8A 1.467(10)
C8A C9A 1.413(11)
C8A C13A 1.369(10)
C9A H9AA 0.9500
C9A C10A 1.385(13)
C10A H10A 0.9500
C10A C11A 1.424(14)
C11A H11A 0.9500
C11A C12A 1.318(12)
C12A H12A 0.9500
C12A C13A 1.435(11)
C14A H14A 0.9900
C14A H14B 0.9900
C14A C15A 1.546(11)
C15A H15A 1.0000
C15A C16A 1.466(12)
C15A C20A 1.499(11)
C16A C17A 1.366(15)
C16A C22A 1.443(14)
C17A H17A 0.9500
C18A H18A 0.9900
C18A H18B 0.9900
C18A C19A 1.519(11)
C19A H19A 1.0000
C19A C20A 1.575(11)
C20A H20A 1.0000
C20A C21A 1.499(12)
C21A H21A 1.0000
C23A H23A 0.9800
C23A H23B 0.9800
C23A H23C 0.9800
O1B C17B 1.323(11)
O1B C21B 1.433(10)
O2B H2B 0.8400
O2B C18B 1.366(11)
O3B C22B 1.238(10)
O4B C22B 1.370(10)
O4B C23B 1.401(12)
O5B C1B' 1.397(10)
O5B C21B 1.355(11)
O6B H6B 0.8400
O6B C2B' 1.410(9)
O7B H7B 0.8400
O7B C3B' 1.446(10)
O8B H8B 0.8400
O8B C4B' 1.397(11)
O9B H9B 0.8400
O9B C6B' 1.549(18)
O10B C1B' 1.442(10)
O10B C5B' 1.377(10)
N1B H1B 0.8800
N1B C2B 1.337(10)
N1B C13B 1.353(10)
N4B C3B 1.429(10)
N4B C5B 1.491(9)
N4B C19B 1.483(10)
C1B' H1B' 1.0000
C1B' C2B' 1.524(11)
C2B C3B 1.524(11)
C2B C7B 1.361(10)
C2B' H2B' 1.0000
C2B' C3B' 1.482(11)
C3B H3B 1.0000
C3B C14B 1.535(10)
C3B' H3B' 1.0000
C3B' C4B' 1.518(11)
C4B' H4B' 1.0000
C4B' C5B' 1.524(13)
C5B H5BA 0.9900
C5B H5BB 0.9900
C5B C6B 1.511(12)
C5B' H5B' 1.0000
C5B' C6B' 1.534(13)
C6B H6BA 0.9900
C6B H6BB 0.9900
C6B C7B 1.462(12)
C6B' H6BC 0.9900
C6B' H6BD 0.9900
C7B C8B 1.435(11)
C8B C9B 1.360(12)
C8B C13B 1.404(11)
C9B H9BA 0.9500
C9B C10B 1.357(14)
C10B H10B 0.9500
C10B C11B 1.407(16)
C11B H11B 0.9500
C11B C12B 1.401(14)
C12B H12B 0.9500
C12B C13B 1.420(13)
C14B H14C 0.9900
C14B H14D 0.9900
C14B C15B 1.525(11)
C15B H15B 1.0000
C15B C16B 1.517(12)
C15B C20B 1.490(12)
C16B C17B 1.373(12)
C16B C22B 1.385(12)
C17B H17B 0.9500
C18B H18C 0.9900
C18B H18D 0.9900
C18B C19B 1.578(11)
C19B H19B 1.0000
C19B C20B 1.530(11)
C20B H20B 1.0000
C20B C21B 1.564(12)
C21B H21B 1.0000
C23B H23D 0.9800
C23B H23E 0.9800
C23B H23F 0.9800
O1W H1WA 0.8718
O1W H1WB 0.8706

loop_
_geom_hbond_atom_site_label_D
_geom_hbond_atom_site_label_H
_geom_hbond_atom_site_label_A
_geom_hbond_distance_DH
_geom_hbond_distance_HA
_geom_hbond_distance_DA
_geom_hbond_angle_DHA
_geom_hbond_site_symmetry_A
O7A H7A O6A 0.84 1.96 2.779(9) 165.0 2_655
N1A H1A O2A 0.88 1.92 2.784(8) 166.4 1_545
O2B H2B O10B 0.84 2.00 2.771(8) 152.8 .
O9B H9B O1W 0.84 1.98 2.749(16) 152.4 .
N1B H1B O2B 0.88 1.99 2.850(8) 166.3 1_545

loop_
_geom_torsion_atom_site_label_1
_geom_torsion_atom_site_label_2
_geom_torsion_atom_site_label_3
_geom_torsion_atom_site_label_4
_geom_torsion
O2A C18A C19A N4A 40.2(9)
O2A C18A C19A C20A -88.0(9)
O5A C1A' C2A' O6A -69.5(7)
O5A C1A' C2A' C3A' 166.9(6)
O6A C2A' C3A' O7A 66.4(8)
O6A C2A' C3A' C4A' -173.0(6)
O7A C3A' C4A' O8A -63.9(8)
O7A C3A' C4A' C5A' 173.7(6)
O8A C4A' C5A' O10A -177.0(6)
O8A C4A' C5A' C6A' 64.5(8)
O10A C1A' C2A' O6A 177.2(6)
O10A C1A' C2A' C3A' 53.6(8)
O10A C5A' C6A' O9A 68.1(8)
N1A C2A C3A N4A -158.7(6)
N1A C2A C3A C14A -34.3(10)
N1A C2A C7A C6A 176.2(7)
N1A C2A C7A C8A 0.1(8)
N4A C3A C14A C15A -56.3(8)
N4A C5A C6A C7A -49.0(8)
N4A C19A C20A C15A 58.0(8)
N4A C19A C20A C21A -70.6(8)
C1A' O5A C21A O1A -77.9(7)
C1A' O5A C21A C20A 165.5(6)
C1A' O10A C5A' C4A' 61.6(8)
C1A' O10A C5A' C6A' -176.0(6)
C1A' C2A' C3A' O7A -174.4(6)
C1A' C2A' C3A' C4A' -53.8(8)
C2A N1A C13A C8A 0.8(8)
C2A N1A C13A C12A 176.5(8)
C2A C3A C14A C15A 178.7(6)
C2A C7A C8A C9A -178.3(8)
C2A C7A C8A C13A 0.4(8)
C2A' C3A' C4A' O8A 177.1(6)
C2A' C3A' C4A' C5A' 54.6(8)
C3A N4A C5A C6A 67.7(7)
C3A N4A C19A C18A 168.8(6)
C3A N4A C19A C20A -60.1(8)
C3A C2A C7A C6A -8.0(11)
C3A C2A C7A C8A 175.9(7)
C3A C14A C15A C16A -179.8(7)
C3A C14A C15A C20A 54.8(9)
C3A' C4A' C5A' O10A -56.4(8)
C3A' C4A' C5A' C6A' -174.9(7)
C4A' C5A' C6A' O9A -171.6(6)
C5A N4A C3A C2A -53.3(8)
C5A N4A C3A C14A -178.9(6)
C5A N4A C19A C18A 50.4(8)
C5A N4A C19A C20A -178.6(6)
C5A C6A C7A C2A 18.8(10)
C5A C6A C7A C8A -166.5(8)
C5A' O10A C1A' O5A -175.3(6)
C5A' O10A C1A' C2A' -59.3(8)
C6A C7A C8A C9A 6.3(14)
C6A C7A C8A C13A -175.0(8)
C7A C2A C3A N4A 26.1(10)
C7A C2A C3A C14A 150.6(7)
C7A C8A C9A C10A 174.8(8)
C7A C8A C13A N1A -0.7(8)
C7A C8A C13A C12A -176.9(7)
C8A C9A C10A C11A 5.2(13)
C9A C8A C13A N1A 178.1(7)
C9A C8A C13A C12A 2.0(12)
C9A C10A C11A C12A -4.9(15)
C10A C11A C12A C13A 2.7(13)
C11A C12A C13A N1A -176.7(8)
C11A C12A C13A C8A -1.4(12)
C13A N1A C2A C3A -176.2(7)
C13A N1A C2A C7A -0.5(8)
C13A C8A C9A C10A -3.8(12)
C14A C15A C16A C17A -96.3(10)
C14A C15A C16A C22A 79.1(10)
C14A C15A C20A C19A -54.7(8)
C14A C15A C20A C21A 74.7(8)
C15A C16A C17A O1A -4.2(16)
C15A C16A C22A O3A 0.3(14)
C15A C16A C22A O4A 176.2(8)
C15A C20A C21A O1A 49.7(8)
C15A C20A C21A O5A 162.0(6)
C16A C15A C20A C19A 177.9(7)
C16A C15A C20A C21A -52.6(9)
C17A O1A C21A O5A -143.0(9)
C17A O1A C21A C20A -24.8(11)
C17A C16A C22A O3A 175.6(10)
C17A C16A C22A O4A -8.6(14)
C18A C19A C20A C15A -172.8(7)
C18A C19A C20A C21A 58.6(9)
C19A N4A C3A C2A -174.9(6)
C19A N4A C3A C14A 59.5(8)
C19A N4A C5A C6A -171.2(6)
C19A C20A C21A O1A 176.8(6)
C19A C20A C21A O5A -70.9(8)
C20A C15A C16A C17A 29.0(11)
C20A C15A C16A C22A -155.6(8)
C21A O1A C17A C16A 2.1(16)
C21A O5A C1A' O10A -94.3(7)
C21A O5A C1A' C2A' 149.7(6)
C22A C16A C17A O1A -179.5(10)
C23A O4A C22A O3A -4.5(15)
C23A O4A C22A C16A 179.5(12)
O2B C18B C19B N4B 39.3(9)
O2B C18B C19B C20B -90.1(8)
O5B C1B' C2B' O6B -66.7(8)
O5B C1B' C2B' C3B' 172.8(6)
O6B C2B' C3B' O7B 63.9(8)
O6B C2B' C3B' C4B' -175.5(7)
O7B C3B' C4B' O8B -68.2(9)
O7B C3B' C4B' C5B' 174.1(7)
O8B C4B' C5B' O10B -172.1(8)
O8B C4B' C5B' C6B' 69.6(10)
O10B C1B' C2B' O6B 176.8(6)
O10B C1B' C2B' C3B' 56.2(8)
O10B C5B' C6B' O9B 73.9(10)
N1B C2B C3B N4B -158.9(8)
N1B C2B C3B C14B -32.0(11)
N1B C2B C7B C6B 179.3(7)
N1B C2B C7B C8B -0.1(9)
N4B C3B C14B C15B -56.6(9)
N4B C5B C6B C7B -43.5(9)
N4B C19B C20B C15B 56.7(8)
N4B C19B C20B C21B -70.0(9)
C1B' O5B C21B O1B -76.7(8)
C1B' O5B C21B C20B 164.4(6)
C1B' O10B C5B' C4B' 59.7(11)
C1B' O10B C5B' C6B' -179.5(9)
C1B' C2B' C3B' O7B -176.6(7)
C1B' C2B' C3B' C4B' -56.0(9)
C2B N1B C13B C8B 0.1(9)
C2B N1B C13B C12B -179.9(9)
C2B C3B C14B C15B 177.3(6)
C2B C7B C8B C9B -179.6(10)
C2B C7B C8B C13B 0.1(8)
C2B' C3B' C4B' O8B 169.7(7)
C2B' C3B' C4B' C5B' 51.9(9)
C3B N4B C5B C6B 65.4(8)
C3B N4B C19B C18B 170.2(6)
C3B N4B C19B C20B -58.4(8)
C3B C2B C7B C6B -1.1(12)
C3B C2B C7B C8B 179.6(7)
C3B C14B C15B C16B -179.6(6)
C3B C14B C15B C20B 54.1(8)
C3B' C4B' C5B' O10B -50.5(10)
C3B' C4B' C5B' C6B' -168.8(8)
C4B' C5B' C6B' O9B -164.3(8)
C5B N4B C3B C2B -51.5(8)
C5B N4B C3B C14B -178.0(6)
C5B N4B C19B C18B 48.2(8)
C5B N4B C19B C20B 179.6(6)
C5B C6B C7B C2B 12.2(11)
C5B C6B C7B C8B -168.7(8)
C5B' O10B C1B' O5B 176.7(7)
C5B' O10B C1B' C2B' -61.9(9)
C6B C7B C8B C9B 1.2(16)
C6B C7B C8B C13B -179.1(8)
C7B C2B C3B N4B 21.5(10)
C7B C2B C3B C14B 148.4(8)
C7B C8B C9B C10B -179.1(10)
C7B C8B C13B N1B -0.1(9)
C7B C8B C13B C12B 179.9(8)
C8B C9B C10B C11B -2.2(17)
C9B C8B C13B N1B 179.7(7)
C9B C8B C13B C12B -0.4(13)
C9B C10B C11B C12B 2.4(17)
C10B C11B C12B C13B -1.6(14)
C11B C12B C13B N1B -179.5(8)
C11B C12B C13B C8B 0.6(13)
C13B N1B C2B C3B -179.7(8)
C13B N1B C2B C7B 0.0(9)
C13B C8B C9B C10B 1.2(14)
C14B C15B C16B C17B -99.1(9)
C14B C15B C16B C22B 83.1(10)
C14B C15B C20B C19B -54.8(8)
C14B C15B C20B C21B 74.6(8)
C15B C16B C17B O1B 1.1(15)
C15B C16B C22B O3B 2.0(14)
C15B C16B C22B O4B -173.8(7)
C15B C20B C21B O1B 47.0(10)
C15B C20B C21B O5B 163.7(7)
C16B C15B C20B C19B -178.5(6)
C16B C15B C20B C21B -49.0(9)
C17B O1B C21B O5B -142.4(9)
C17B O1B C21B C20B -23.3(13)
C17B C16B C22B O3B -175.6(10)
C17B C16B C22B O4B 8.6(14)
C18B C19B C20B C15B -173.7(7)
C18B C19B C20B C21B 59.5(10)
C19B N4B C3B C2B -174.9(6)
C19B N4B C3B C14B 58.6(8)
C19B N4B C5B C6B -172.2(6)
C19B C20B C21B O1B 173.3(7)
C19B C20B C21B O5B -70.0(9)
C20B C15B C16B C17B 25.6(11)
C20B C15B C16B C22B -152.2(8)
C21B O1B C17B C16B -1.2(17)
C21B O5B C1B' O10B -99.4(8)
C21B O5B C1B' C2B' 142.5(7)
C22B C16B C17B O1B 178.8(10)
C23B O4B C22B O3B 1.9(12)
C23B O4B C22B C16B 177.9(8)

loop_
_smtbx_masks_void_nr
_smtbx_masks_void_average_x
_smtbx_masks_void_average_y
_smtbx_masks_void_average_z
_smtbx_masks_void_volume
_smtbx_masks_void_count_electrons
_smtbx_masks_void_content
1 -0.010 0.092 0.267 51.1 6.5 None
2 0.010 0.592 0.733 51.1 6.5 None
3 0.516 -0.309 0.236 271.3 95.6 None
4 0.484 -0.618 0.764 271.3 95.6 None
